data_2023340
loop_
_publ_author_name
'Kubono, Koji'
'Tani, Keita'
'Kashiwagi, Yukiyasu'

_publ_section_title
;
 Synthesis and crystal structure of
 anti-10-(4-cyanophenyl)-10,11,22,23-tetrahydro-9H,21H-5,8:15,12-bis(metheno)[1,5,11]triazacyclohexadecino[1,16-a:5,6-a&#x2032;]diindole
 dichloromethane monosolvate
;
_journal_coeditor_code OX2009
_journal_issue 1
_journal_name_full 'Acta Crystallographica Section E Crystallographic Communications'
_journal_page_first 20
_journal_page_last 23
_journal_paper_doi 10.1107/S2056989024011782
_journal_volume 81
_journal_year 2025
_chemical_formula_iupac 'C36 H28 N4, C H2 Cl2'
_chemical_formula_moiety 'C36 H28 N4, C H2 Cl2'
_chemical_formula_sum 'C37 H30 Cl2 N4'
_chemical_formula_weight 601.55
_chemical_name_common
;<i>anti</i>-4-(1^9^<i>H</i>,5^9^<i>H</i>-3-Aza-1,5(3,9)-dicarbazolacyclooctaphane-3-yl)benzonitrile (host molecule)
dichloromethane monosolvate
;
_chemical_name_systematic
;10-(4-Cyanophenyl)-10,11,22,23-tetrahydro-9<i>H</i>,21<i>H</i>-5,8:15,12-bis(metheno)[1,5,11]triazacyclohexadecino[1,16-<i>a</i>:5,6-<i>a</i>']diindole dichloromethane
monosolvate
;
_space_group_crystal_system monoclinic
_space_group_IT_number 14
_space_group_name_Hall '-P 2ybc'
_space_group_name_H-M_alt 'P 1 21/c 1'
_atom_sites_solution_hydrogens geom
_audit_creation_method
;
OLEX2 1.5
(compiled 2024.02.16 svn.r378c4104 for OlexSys, GUI svn.r6928)
;
_cell_angle_alpha 90
_cell_angle_beta 109.085(2)
_cell_angle_gamma 90
_cell_formula_units_Z 4
_cell_length_a 9.85270(10)
_cell_length_b 28.7160(3)
_cell_length_c 10.77540(10)
_cell_measurement_reflns_used 14622
_cell_measurement_temperature 100.0(10)
_cell_measurement_theta_max 76.9000
_cell_measurement_theta_min 3.0670
_cell_volume 2881.11(6)
_computing_cell_refinement
;
<i>CrysAlis PRO</i> 1.171.42.90a (Rigaku OD, 2023)
;
_computing_data_collection
;
<i>CrysAlis PRO</i> 1.171.42.90a (Rigaku OD, 2023)
;
_computing_data_reduction
;
<i>CrysAlis PRO</i> 1.171.42.90a (Rigaku OD, 2023)
;
_computing_molecular_graphics
;
<i>PLATON</i> (Spek, 2020)
;
_computing_publication_material
;
<i>OLEX2</i> 1.5 (Dolomanov <i>et al.</i>,  2009)
;
_computing_structure_refinement
;
<i>SHELXL2018/3</i> (Sheldrick, 2015<i>b</i>)
;
_computing_structure_solution
;
<i>SHELXT2018/2</i> (Sheldrick, 2015<i>a</i>)
;
_diffrn_ambient_temperature 100.0(10)
_diffrn_detector 'Hybrid Pixel Array Detector'
_diffrn_detector_area_resol_mean 10.0000
_diffrn_measured_fraction_theta_full 0.999
_diffrn_measured_fraction_theta_max 0.940
_diffrn_measurement_device 'four-circle diffractometer'
_diffrn_measurement_device_type 'XtaLAB Synergy, Dualflex, HyPix'
_diffrn_measurement_method '\w scans'
_diffrn_radiation_monochromator mirror
_diffrn_radiation_probe x-ray
_diffrn_radiation_type 'Cu K\a'
_diffrn_radiation_wavelength 1.54184
_diffrn_reflns_av_R_equivalents 0.0316
_diffrn_reflns_av_unetI/netI 0.0300
_diffrn_reflns_limit_h_max 12
_diffrn_reflns_limit_h_min -12
_diffrn_reflns_limit_k_max 35
_diffrn_reflns_limit_k_min -34
_diffrn_reflns_limit_l_max 12
_diffrn_reflns_limit_l_min -13
_diffrn_reflns_number 20903
_diffrn_reflns_theta_full 67.684
_diffrn_reflns_theta_max 77.107
_diffrn_reflns_theta_min 3.078
_diffrn_source 'micro-focus sealed X-ray tube'
_exptl_absorpt_coefficient_mu 2.293
_exptl_absorpt_correction_T_max 1.00000
_exptl_absorpt_correction_T_min 0.72602
_exptl_absorpt_correction_type multi-scan
_exptl_absorpt_process_details
;
(CrysAlisPro; Rigaku OD, 2023)
;
_exptl_crystal_colour colourless
_exptl_crystal_density_diffrn 1.387
_exptl_crystal_description block
_exptl_crystal_F_000 1256
_exptl_crystal_size_max 0.29
_exptl_crystal_size_mid 0.263
_exptl_crystal_size_min 0.222
_refine_diff_density_max 0.251
_refine_diff_density_min -0.372
_refine_ls_extinction_method none
_refine_ls_goodness_of_fit_ref 1.053
_refine_ls_hydrogen_treatment constr
_refine_ls_matrix_type full
_refine_ls_number_parameters 388
_refine_ls_number_reflns 5741
_refine_ls_number_restraints 0
_refine_ls_restrained_S_all 1.053
_refine_ls_R_factor_all 0.0374
_refine_ls_R_factor_gt 0.0344
_refine_ls_shift/su_max 0.001
_refine_ls_shift/su_mean 0.000
_refine_ls_structure_factor_coef Fsqd
_refine_ls_weighting_details 'w=1/[\s^2^(Fo^2^)+(0.0420P)^2^+1.3432P] where P=(Fo^2^+2Fc^2^)/3'
_refine_ls_weighting_scheme calc
_refine_ls_wR_factor_gt 0.0884
_refine_ls_wR_factor_ref 0.0904
_reflns_number_gt 5247
_reflns_number_total 5741
_reflns_threshold_expression 'I > 2\s(I)'
_cod_data_source_file ox2009.cif
_cod_data_source_block I
_cod_original_sg_symbol_H-M 'P 21/c'
_cod_database_code 2023340
_shelx_space_group_comment
;
The symmetry employed for this shelxl refinement is uniquely defined
by the following loop, which should always be used as a source of
symmetry information in preference to the above space-group names.
They are only intended as comments.
;
_shelx_estimated_absorpt_t_min 0.556
_shelx_estimated_absorpt_t_max 0.630

loop_
_space_group_symop_operation_xyz
'x, y, z'
'-x, y+1/2, -z+1/2'
'-x, -y, -z'
'x, -y-1/2, z-1/2'

loop_
_atom_site_type_symbol
_atom_site_label
_atom_site_fract_x
_atom_site_fract_y
_atom_site_fract_z
_atom_site_U_iso_or_equiv
_atom_site_adp_type
_atom_site_calc_flag
_atom_site_occupancy
_atom_site_disorder_assembly
_atom_site_disorder_group
Cl Cl1 0.11268(4) 0.71150(2) 0.44555(4) 0.02877(10) Uani d 1 . .
Cl Cl2 0.24825(4) 0.68876(2) 0.72262(3) 0.02901(10) Uani d 1 . .
N N4 0.43170(12) 0.57748(4) 0.31773(11) 0.0156(2) Uani d 1 . .
N N3 0.78473(12) 0.54742(4) 0.42453(11) 0.0174(2) Uani d 1 . .
N N5 0.72941(13) 0.74158(4) 0.67578(11) 0.0185(2) Uani d 1 . .
N N6 0.72965(16) 0.96072(5) 0.44091(14) 0.0309(3) Uani d 1 . .
C C25 0.35580(14) 0.60184(5) 0.20569(13) 0.0160(3) Uani d 1 . .
C C19 0.46491(14) 0.60771(4) 0.42325(13) 0.0152(3) Uani d 1 . .
C C14 0.89025(14) 0.53788(5) 0.64581(13) 0.0166(3) Uani d 1 . .
C C7 0.81370(14) 0.59140(5) 0.47986(13) 0.0163(3) Uani d 1 . .
C C29 0.21940(15) 0.61670(5) -0.01674(14) 0.0199(3) Uani d 1 . .
H H29 0.176380 0.606437 -0.104722 0.024 Uiso calc 1 . .
C C30 0.29201(15) 0.58490(5) 0.07828(13) 0.0182(3) Uani d 1 . .
H H30 0.298223 0.552962 0.057785 0.022 Uiso calc 1 . .
C C24 0.53045(14) 0.59869(5) 0.55677(13) 0.0169(3) Uani d 1 . .
H H24 0.552710 0.567797 0.588433 0.020 Uiso calc 1 . .
C C20 0.42029(14) 0.65335(5) 0.37803(13) 0.0157(3) Uani d 1 . .
C C26 0.34617(14) 0.64906(5) 0.23842(13) 0.0158(3) Uani d 1 . .
C C33 0.46486(15) 0.52786(5) 0.32500(13) 0.0173(3) Uani d 1 . .
H H33A 0.373802 0.510408 0.288448 0.021 Uiso calc 1 . .
H H33B 0.506948 0.519086 0.418650 0.021 Uiso calc 1 . .
C C36 0.72887(15) 0.78399(4) 0.61676(13) 0.0160(3) Uani d 1 . .
C C39 0.73050(16) 0.87537(5) 0.51722(13) 0.0188(3) Uani d 1 . .
C C10 0.85627(14) 0.67016(5) 0.63849(13) 0.0173(3) Uani d 1 . .
C C13 0.83261(14) 0.51464(5) 0.52382(13) 0.0171(3) Uani d 1 . .
C C27 0.26976(15) 0.68025(5) 0.14059(13) 0.0183(3) Uani d 1 . .
H H27 0.260666 0.712053 0.160853 0.022 Uiso calc 1 . .
C C11 0.80514(14) 0.67383(5) 0.50091(14) 0.0181(3) Uani d 1 . .
H H11 0.785078 0.703834 0.462070 0.022 Uiso calc 1 . .
C C41 0.85592(15) 0.80421(5) 0.60585(13) 0.0187(3) Uani d 1 . .
H H41 0.942254 0.786587 0.630945 0.022 Uiso calc 1 . .
C C9 0.89556(14) 0.62684(5) 0.69643(13) 0.0169(3) Uani d 1 . .
H H9 0.935278 0.624193 0.789208 0.020 Uiso calc 1 . .
C C22 0.53362(15) 0.68257(5) 0.59713(13) 0.0175(3) Uani d 1 . .
C C8 0.87635(14) 0.58719(5) 0.61748(13) 0.0164(3) Uani d 1 . .
C C21 0.45859(15) 0.69087(4) 0.46511(13) 0.0168(3) Uani d 1 . .
H H21 0.433677 0.721754 0.434540 0.020 Uiso calc 1 . .
C C15 0.94349(15) 0.51210(5) 0.76165(14) 0.0187(3) Uani d 1 . .
H H15 0.982088 0.527344 0.843975 0.022 Uiso calc 1 . .
C C40 0.85646(15) 0.84895(5) 0.55954(13) 0.0191(3) Uani d 1 . .
H H40 0.943827 0.862017 0.556349 0.023 Uiso calc 1 . .
C C23 0.56180(14) 0.63634(5) 0.64125(13) 0.0175(3) Uani d 1 . .
H H23 0.604063 0.630782 0.732749 0.021 Uiso calc 1 . .
C C18 0.82995(15) 0.46586(5) 0.51621(14) 0.0201(3) Uani d 1 . .
H H18 0.792858 0.450233 0.434337 0.024 Uiso calc 1 . .
C C38 0.60242(15) 0.85476(5) 0.51820(13) 0.0195(3) Uani d 1 . .
H H38 0.515081 0.871706 0.485986 0.023 Uiso calc 1 . .
C C17 0.88372(15) 0.44135(5) 0.63315(15) 0.0221(3) Uani d 1 . .
H H17 0.882958 0.408274 0.630841 0.026 Uiso calc 1 . .
C C32 0.56785(15) 0.51229(5) 0.25314(14) 0.0189(3) Uani d 1 . .
H H32A 0.517105 0.515118 0.157582 0.023 Uiso calc 1 . .
H H32B 0.589248 0.478860 0.272251 0.023 Uiso calc 1 . .
C C16 0.93901(15) 0.46396(5) 0.75432(14) 0.0212(3) Uani d 1 . .
H H16 0.973894 0.446068 0.832495 0.025 Uiso calc 1 . .
C C28 0.20772(15) 0.66384(5) 0.01377(14) 0.0203(3) Uani d 1 . .
H H28 0.156497 0.684726 -0.053655 0.024 Uiso calc 1 . .
C C37 0.60095(15) 0.81030(5) 0.56511(14) 0.0190(3) Uani d 1 . .
H H37 0.512048 0.796875 0.562854 0.023 Uiso calc 1 . .
C C42 0.73111(16) 0.92259(5) 0.47377(14) 0.0221(3) Uani d 1 . .
C C12 0.78308(15) 0.63514(5) 0.42023(13) 0.0178(3) Uani d 1 . .
H H12 0.748271 0.638199 0.327350 0.021 Uiso calc 1 . .
C C34 0.85826(16) 0.71244(5) 0.72398(14) 0.0205(3) Uani d 1 . .
H H34A 0.868413 0.701739 0.813913 0.025 Uiso calc 1 . .
H H34B 0.943460 0.731629 0.729302 0.025 Uiso calc 1 . .
C C31 0.71121(15) 0.53843(5) 0.28535(13) 0.0193(3) Uani d 1 . .
H H31A 0.776169 0.520158 0.250746 0.023 Uiso calc 1 . .
H H31B 0.693366 0.568615 0.238387 0.023 Uiso calc 1 . .
C C35 0.59918(16) 0.72148(5) 0.69368(14) 0.0202(3) Uani d 1 . .
H H35A 0.526952 0.746430 0.683172 0.024 Uiso calc 1 . .
H H35B 0.623737 0.709203 0.784210 0.024 Uiso calc 1 . .
C C43 0.17529(16) 0.66629(5) 0.56184(14) 0.0218(3) Uani d 1 . .
H H43A 0.094804 0.645051 0.557755 0.026 Uiso calc 1 . .
H H43B 0.249688 0.648092 0.539858 0.026 Uiso calc 1 . .

loop_
_atom_site_aniso_label
_atom_site_aniso_U_11
_atom_site_aniso_U_22
_atom_site_aniso_U_33
_atom_site_aniso_U_12
_atom_site_aniso_U_13
_atom_site_aniso_U_23
Cl1 0.02377(19) 0.0329(2) 0.02753(19) 0.00193(14) 0.00544(15) 0.00996(14)
Cl2 0.0303(2) 0.0375(2) 0.01966(18) -0.00441(15) 0.00875(15) -0.00085(14)
N4 0.0151(5) 0.0157(5) 0.0147(5) -0.0003(4) 0.0031(4) 0.0019(4)
N3 0.0157(6) 0.0180(5) 0.0174(6) -0.0003(4) 0.0038(5) -0.0001(4)
N5 0.0164(6) 0.0164(5) 0.0207(6) -0.0009(4) 0.0035(5) 0.0002(4)
N6 0.0323(8) 0.0246(7) 0.0336(7) 0.0020(5) 0.0076(6) 0.0075(6)
C25 0.0118(6) 0.0192(6) 0.0170(6) -0.0011(5) 0.0046(5) 0.0032(5)
C19 0.0123(6) 0.0163(6) 0.0178(6) -0.0020(5) 0.0057(5) -0.0001(5)
C14 0.0107(6) 0.0178(6) 0.0210(7) 0.0000(5) 0.0049(5) -0.0001(5)
C7 0.0112(6) 0.0191(6) 0.0188(6) -0.0005(5) 0.0050(5) -0.0001(5)
C29 0.0144(6) 0.0274(7) 0.0167(6) -0.0012(5) 0.0033(5) 0.0006(5)
C30 0.0151(6) 0.0206(6) 0.0183(6) -0.0017(5) 0.0047(5) -0.0010(5)
C24 0.0142(6) 0.0178(6) 0.0184(6) -0.0014(5) 0.0049(5) 0.0038(5)
C20 0.0125(6) 0.0179(6) 0.0169(6) -0.0003(5) 0.0052(5) 0.0031(5)
C26 0.0119(6) 0.0190(6) 0.0168(6) -0.0015(5) 0.0048(5) 0.0022(5)
C33 0.0167(6) 0.0154(6) 0.0186(6) -0.0003(5) 0.0043(5) 0.0021(5)
C36 0.0167(6) 0.0167(6) 0.0133(6) -0.0006(5) 0.0033(5) -0.0031(5)
C39 0.0226(7) 0.0182(6) 0.0147(6) 0.0010(5) 0.0049(5) -0.0008(5)
C10 0.0120(6) 0.0173(6) 0.0212(7) -0.0017(5) 0.0037(5) 0.0006(5)
C13 0.0126(6) 0.0186(6) 0.0200(6) 0.0012(5) 0.0052(5) 0.0016(5)
C27 0.0143(6) 0.0193(6) 0.0210(7) 0.0007(5) 0.0055(5) 0.0044(5)
C11 0.0134(6) 0.0176(6) 0.0222(7) -0.0002(5) 0.0045(5) 0.0041(5)
C41 0.0150(7) 0.0203(7) 0.0197(7) 0.0026(5) 0.0043(5) 0.0005(5)
C9 0.0113(6) 0.0201(6) 0.0171(6) -0.0004(5) 0.0016(5) 0.0008(5)
C22 0.0148(6) 0.0199(6) 0.0192(6) -0.0029(5) 0.0075(5) -0.0001(5)
C8 0.0099(6) 0.0193(6) 0.0188(6) -0.0001(5) 0.0031(5) 0.0022(5)
C21 0.0150(6) 0.0164(6) 0.0198(7) -0.0010(5) 0.0067(5) 0.0020(5)
C15 0.0135(6) 0.0218(7) 0.0197(7) 0.0009(5) 0.0038(5) 0.0014(5)
C40 0.0161(7) 0.0220(7) 0.0189(6) -0.0012(5) 0.0055(5) -0.0001(5)
C23 0.0141(6) 0.0234(7) 0.0147(6) -0.0027(5) 0.0041(5) 0.0018(5)
C18 0.0164(7) 0.0186(7) 0.0244(7) 0.0001(5) 0.0054(6) -0.0020(5)
C38 0.0170(7) 0.0215(7) 0.0185(6) 0.0048(5) 0.0040(5) -0.0014(5)
C17 0.0178(7) 0.0159(6) 0.0317(8) 0.0009(5) 0.0070(6) 0.0008(6)
C32 0.0179(7) 0.0190(6) 0.0181(6) 0.0001(5) 0.0035(5) -0.0018(5)
C16 0.0163(7) 0.0217(7) 0.0246(7) 0.0024(5) 0.0052(6) 0.0068(6)
C28 0.0150(6) 0.0251(7) 0.0190(7) 0.0031(5) 0.0032(5) 0.0062(5)
C37 0.0150(6) 0.0218(7) 0.0198(7) -0.0006(5) 0.0052(5) -0.0022(5)
C42 0.0219(7) 0.0243(7) 0.0182(7) 0.0010(6) 0.0040(6) 0.0006(6)
C12 0.0144(6) 0.0217(7) 0.0169(6) -0.0001(5) 0.0042(5) 0.0034(5)
C34 0.0186(7) 0.0171(6) 0.0206(7) -0.0003(5) -0.0008(6) 0.0006(5)
C31 0.0190(7) 0.0235(7) 0.0153(6) -0.0003(5) 0.0054(5) -0.0017(5)
C35 0.0221(7) 0.0210(7) 0.0183(6) -0.0041(5) 0.0078(6) -0.0007(5)
C43 0.0206(7) 0.0216(7) 0.0232(7) -0.0015(5) 0.0072(6) 0.0014(5)

loop_
_atom_type_symbol
_atom_type_description
_atom_type_scat_dispersion_real
_atom_type_scat_dispersion_imag
_atom_type_scat_source
C C 0.0181 0.0091 'International Tables Vol C Tables 4.2.6.8 and 6.1.1.4'
H H 0.0000 0.0000 'International Tables Vol C Tables 4.2.6.8 and 6.1.1.4'
Cl Cl 0.3639 0.7018 'International Tables Vol C Tables 4.2.6.8 and 6.1.1.4'
N N 0.0311 0.0180 'International Tables Vol C Tables 4.2.6.8 and 6.1.1.4'

loop_
_exptl_crystal_face_index_h
_exptl_crystal_face_index_k
_exptl_crystal_face_index_l
_exptl_crystal_face_perp_dist
0 1 -1 0.1077
0 -1 2 0.1695
0 -2 -1 0.0888
0 2 1 0.1900
1 2 -2 0.1121
-1 -2 2 0.1432
0 1 0 0.1640
0 -1 0 0.0995
-2 0 1 0.1057
-1 2 0 0.1282
1 -2 0 0.1131
-1 0 0 0.1006
1 0 0 0.1216
2 2 -1 0.1293
-2 -2 1 0.1169
2 -1 -2 0.0805
1 2 -1 0.1227
-1 -2 1 0.1333
-1 1 1 0.1407
-1 -1 -1 0.0726
1 1 1 0.1540

loop_
_geom_angle_atom_site_label_1
_geom_angle_atom_site_label_2
_geom_angle_atom_site_label_3
_geom_angle_site_symmetry_1
_geom_angle_site_symmetry_3
_geom_angle
_geom_angle_publ_flag
C25 N4 C33 . . 126.04(11) ?
C19 N4 C25 . . 108.37(11) ?
C19 N4 C33 . . 125.51(11) ?
C7 N3 C13 . . 108.45(11) ?
C7 N3 C31 . . 124.50(11) ?
C13 N3 C31 . . 127.02(11) ?
C36 N5 C34 . . 122.81(12) ?
C36 N5 C35 . . 122.37(11) ?
C34 N5 C35 . . 114.81(11) ?
N4 C25 C30 . . 128.48(12) ?
N4 C25 C26 . . 109.19(11) ?
C30 C25 C26 . . 122.30(12) ?
N4 C19 C24 . . 129.57(12) ?
N4 C19 C20 . . 109.55(11) ?
C24 C19 C20 . . 120.88(12) ?
C13 C14 C8 . . 106.50(11) ?
C15 C14 C13 . . 119.90(12) ?
C15 C14 C8 . . 133.59(13) ?
N3 C7 C8 . . 109.36(11) ?
N3 C7 C12 . . 129.63(13) ?
C12 C7 C8 . . 120.91(12) ?
C30 C29 H29 . . 119.2 ?
C30 C29 C28 . . 121.61(13) ?
C28 C29 H29 . . 119.2 ?
C25 C30 H30 . . 121.5 ?
C29 C30 C25 . . 117.06(13) ?
C29 C30 H30 . . 121.5 ?
C19 C24 H24 . . 121.2 ?
C23 C24 C19 . . 117.55(12) ?
C23 C24 H24 . . 121.2 ?
C19 C20 C26 . . 105.85(11) ?
C21 C20 C19 . . 119.80(12) ?
C21 C20 C26 . . 134.23(12) ?
C25 C26 C20 . . 106.80(11) ?
C27 C26 C25 . . 119.31(12) ?
C27 C26 C20 . . 133.84(13) ?
N4 C33 H33A . . 108.4 ?
N4 C33 H33B . . 108.4 ?
N4 C33 C32 . . 115.60(11) ?
H33A C33 H33B . . 107.4 ?
C32 C33 H33A . . 108.4 ?
C32 C33 H33B . . 108.4 ?
N5 C36 C41 . . 122.10(12) ?
N5 C36 C37 . . 121.52(12) ?
C37 C36 C41 . . 116.38(12) ?
C40 C39 C42 . . 121.43(13) ?
C38 C39 C40 . . 118.38(12) ?
C38 C39 C42 . . 120.19(13) ?
C11 C10 C34 . . 120.56(12) ?
C9 C10 C11 . . 119.51(12) ?
C9 C10 C34 . . 119.77(12) ?
N3 C13 C14 . . 109.14(11) ?
N3 C13 C18 . . 129.61(13) ?
C18 C13 C14 . . 121.25(13) ?
C26 C27 H27 . . 120.6 ?
C28 C27 C26 . . 118.72(13) ?
C28 C27 H27 . . 120.6 ?
C10 C11 H11 . . 119.0 ?
C12 C11 C10 . . 122.09(12) ?
C12 C11 H11 . . 119.0 ?
C36 C41 H41 . . 119.4 ?
C40 C41 C36 . . 121.28(13) ?
C40 C41 H41 . . 119.4 ?
C10 C9 H9 . . 120.2 ?
C10 C9 C8 . . 119.60(12) ?
C8 C9 H9 . . 120.2 ?
C21 C22 C23 . . 119.13(12) ?
C21 C22 C35 . . 122.58(12) ?
C23 C22 C35 . . 118.02(12) ?
C7 C8 C14 . . 106.51(12) ?
C9 C8 C14 . . 133.26(12) ?
C9 C8 C7 . . 119.69(12) ?
C20 C21 H21 . . 120.3 ?
C22 C21 C20 . . 119.39(12) ?
C22 C21 H21 . . 120.3 ?
C14 C15 H15 . . 120.6 ?
C16 C15 C14 . . 118.83(13) ?
C16 C15 H15 . . 120.6 ?
C39 C40 H40 . . 119.5 ?
C41 C40 C39 . . 121.05(13) ?
C41 C40 H40 . . 119.5 ?
C24 C23 C22 . . 122.61(12) ?
C24 C23 H23 . . 118.7 ?
C22 C23 H23 . . 118.7 ?
C13 C18 H18 . . 121.3 ?
C17 C18 C13 . . 117.32(13) ?
C17 C18 H18 . . 121.3 ?
C39 C38 H38 . . 119.5 ?
C37 C38 C39 . . 120.95(13) ?
C37 C38 H38 . . 119.5 ?
C18 C17 H17 . . 119.1 ?
C18 C17 C16 . . 121.88(13) ?
C16 C17 H17 . . 119.1 ?
C33 C32 H32A . . 108.0 ?
C33 C32 H32B . . 108.0 ?
C33 C32 C31 . . 117.11(11) ?
H32A C32 H32B . . 107.3 ?
C31 C32 H32A . . 108.0 ?
C31 C32 H32B . . 108.0 ?
C15 C16 C17 . . 120.80(13) ?
C15 C16 H16 . . 119.6 ?
C17 C16 H16 . . 119.6 ?
C29 C28 H28 . . 119.5 ?
C27 C28 C29 . . 120.98(13) ?
C27 C28 H28 . . 119.5 ?
C36 C37 H37 . . 119.2 ?
C38 C37 C36 . . 121.62(13) ?
C38 C37 H37 . . 119.2 ?
N6 C42 C39 . . 178.31(16) ?
C7 C12 H12 . . 121.1 ?
C11 C12 C7 . . 117.82(12) ?
C11 C12 H12 . . 121.1 ?
N5 C34 C10 . . 113.76(11) ?
N5 C34 H34A . . 108.8 ?
N5 C34 H34B . . 108.8 ?
C10 C34 H34A . . 108.8 ?
C10 C34 H34B . . 108.8 ?
H34A C34 H34B . . 107.7 ?
N3 C31 C32 . . 115.44(11) ?
N3 C31 H31A . . 108.4 ?
N3 C31 H31B . . 108.4 ?
C32 C31 H31A . . 108.4 ?
C32 C31 H31B . . 108.4 ?
H31A C31 H31B . . 107.5 ?
N5 C35 C22 . . 113.03(11) ?
N5 C35 H35A . . 109.0 ?
N5 C35 H35B . . 109.0 ?
C22 C35 H35A . . 109.0 ?
C22 C35 H35B . . 109.0 ?
H35A C35 H35B . . 107.8 ?
Cl1 C43 H43A . . 109.4 ?
Cl1 C43 H43B . . 109.4 ?
Cl2 C43 Cl1 . . 111.25(8) ?
Cl2 C43 H43A . . 109.4 ?
Cl2 C43 H43B . . 109.4 ?
H43A C43 H43B . . 108.0 ?

loop_
_geom_bond_atom_site_label_1
_geom_bond_atom_site_label_2
_geom_bond_site_symmetry_2
_geom_bond_distance
_geom_bond_publ_flag
Cl1 C43 . 1.7693(15) ?
Cl2 C43 . 1.7664(15) ?
N4 C25 . 1.3840(17) ?
N4 C19 . 1.3821(17) ?
N4 C33 . 1.4581(17) ?
N3 C7 . 1.3859(17) ?
N3 C13 . 1.3869(17) ?
N3 C31 . 1.4594(17) ?
N5 C36 . 1.3731(17) ?
N5 C34 . 1.4664(18) ?
N5 C35 . 1.4759(18) ?
N6 C42 . 1.150(2) ?
C25 C30 . 1.3972(19) ?
C25 C26 . 1.4123(19) ?
C19 C24 . 1.3951(19) ?
C19 C20 . 1.4172(18) ?
C14 C13 . 1.4170(19) ?
C14 C8 . 1.4454(18) ?
C14 C15 . 1.3975(19) ?
C7 C8 . 1.4128(19) ?
C7 C12 . 1.3983(19) ?
C29 H29 . 0.9500 ?
C29 C30 . 1.384(2) ?
C29 C28 . 1.407(2) ?
C30 H30 . 0.9500 ?
C24 H24 . 0.9500 ?
C24 C23 . 1.3816(19) ?
C20 C26 . 1.4468(18) ?
C20 C21 . 1.3971(19) ?
C26 C27 . 1.4004(19) ?
C33 H33A . 0.9900 ?
C33 H33B . 0.9900 ?
C33 C32 . 1.5307(19) ?
C36 C41 . 1.4193(19) ?
C36 C37 . 1.4178(19) ?
C39 C40 . 1.398(2) ?
C39 C38 . 1.397(2) ?
C39 C42 . 1.435(2) ?
C10 C11 . 1.4051(19) ?
C10 C9 . 1.3889(19) ?
C10 C34 . 1.5203(19) ?
C13 C18 . 1.4028(19) ?
C27 H27 . 0.9500 ?
C27 C28 . 1.385(2) ?
C11 H11 . 0.9500 ?
C11 C12 . 1.383(2) ?
C41 H41 . 0.9500 ?
C41 C40 . 1.3787(19) ?
C9 H9 . 0.9500 ?
C9 C8 . 1.3966(19) ?
C22 C21 . 1.3926(19) ?
C22 C23 . 1.4070(19) ?
C22 C35 . 1.5193(19) ?
C21 H21 . 0.9500 ?
C15 H15 . 0.9500 ?
C15 C16 . 1.385(2) ?
C40 H40 . 0.9500 ?
C23 H23 . 0.9500 ?
C18 H18 . 0.9500 ?
C18 C17 . 1.388(2) ?
C38 H38 . 0.9500 ?
C38 C37 . 1.375(2) ?
C17 H17 . 0.9500 ?
C17 C16 . 1.399(2) ?
C32 H32A . 0.9900 ?
C32 H32B . 0.9900 ?
C32 C31 . 1.5357(19) ?
C16 H16 . 0.9500 ?
C28 H28 . 0.9500 ?
C37 H37 . 0.9500 ?
C12 H12 . 0.9500 ?
C34 H34A . 0.9900 ?
C34 H34B . 0.9900 ?
C31 H31A . 0.9900 ?
C31 H31B . 0.9900 ?
C35 H35A . 0.9900 ?
C35 H35B . 0.9900 ?
C43 H43A . 0.9900 ?
C43 H43B . 0.9900 ?

loop_
_geom_hbond_atom_site_label_D
_geom_hbond_atom_site_label_H
_geom_hbond_atom_site_label_A
_geom_hbond_site_symmetry_D
_geom_hbond_site_symmetry_H
_geom_hbond_site_symmetry_A
_geom_hbond_distance_DH
_geom_hbond_distance_HA
_geom_hbond_distance_DA
_geom_hbond_angle_DHA
_geom_hbond_publ_flag
C12 H12 Cg1 . . 4_564 0.95 2.93 3.8374(15) 159 yes
C33 H33A Cg2 . . 3_666 0.99 2.91 3.6402(17) 131 yes
C43 H43A Cg3 . . 1_455 0.99 2.56 3.4632(17) 151 yes
C43 H43B Cg4 . . . 0.99 2.54 3.4277(17) 149 yes

loop_
_geom_torsion_atom_site_label_1
_geom_torsion_atom_site_label_2
_geom_torsion_atom_site_label_3
_geom_torsion_atom_site_label_4
_geom_torsion_site_symmetry_1
_geom_torsion_site_symmetry_2
_geom_torsion_site_symmetry_3
_geom_torsion_site_symmetry_4
_geom_torsion
_geom_torsion_publ_flag
N4 C25 C30 C29 . . . . 178.84(13) ?
N4 C25 C26 C20 . . . . -0.08(14) ?
N4 C25 C26 C27 . . . . -178.07(12) ?
N4 C19 C24 C23 . . . . 174.81(13) ?
N4 C19 C20 C26 . . . . 4.64(14) ?
N4 C19 C20 C21 . . . . -172.03(12) ?
N4 C33 C32 C31 . . . . 52.46(16) ?
N3 C7 C8 C14 . . . . 2.03(15) ?
N3 C7 C8 C9 . . . . -170.61(12) ?
N3 C7 C12 C11 . . . . 170.84(13) ?
N3 C13 C18 C17 . . . . -178.94(14) ?
N5 C36 C41 C40 . . . . -172.75(13) ?
N5 C36 C37 C38 . . . . 173.22(12) ?
C25 N4 C19 C24 . . . . 174.70(13) ?
C25 N4 C19 C20 . . . . -4.79(14) ?
C25 N4 C33 C32 . . . . 66.61(17) ?
C25 C26 C27 C28 . . . . -1.04(19) ?
C19 N4 C25 C30 . . . . -175.24(13) ?
C19 N4 C25 C26 . . . . 2.97(14) ?
C19 N4 C33 C32 . . . . -116.79(14) ?
C19 C24 C23 C22 . . . . -1.7(2) ?
C19 C20 C26 C25 . . . . -2.74(14) ?
C19 C20 C26 C27 . . . . 174.83(14) ?
C19 C20 C21 C22 . . . . -3.50(19) ?
C14 C13 C18 C17 . . . . 1.1(2) ?
C14 C15 C16 C17 . . . . 0.7(2) ?
C7 N3 C13 C14 . . . . 1.47(15) ?
C7 N3 C13 C18 . . . . -178.50(14) ?
C7 N3 C31 C32 . . . . -117.55(14) ?
C30 C25 C26 C20 . . . . 178.27(12) ?
C30 C25 C26 C27 . . . . 0.3(2) ?
C30 C29 C28 C27 . . . . 0.5(2) ?
C24 C19 C20 C26 . . . . -174.91(12) ?
C24 C19 C20 C21 . . . . 8.43(19) ?
C20 C19 C24 C23 . . . . -5.75(19) ?
C20 C26 C27 C28 . . . . -178.37(14) ?
C26 C25 C30 C29 . . . . 0.8(2) ?
C26 C20 C21 C22 . . . . -179.02(14) ?
C26 C27 C28 C29 . . . . 0.7(2) ?
C33 N4 C25 C30 . . . . 1.8(2) ?
C33 N4 C25 C26 . . . . -179.94(12) ?
C33 N4 C19 C24 . . . . -2.4(2) ?
C33 N4 C19 C20 . . . . 178.11(12) ?
C33 C32 C31 N3 . . . . 43.94(17) ?
C36 N5 C34 C10 . . . . -106.00(14) ?
C36 N5 C35 C22 . . . . 104.09(15) ?
C36 C41 C40 C39 . . . . -2.3(2) ?
C39 C38 C37 C36 . . . . 1.4(2) ?
C10 C11 C12 C7 . . . . -0.1(2) ?
C10 C9 C8 C14 . . . . -171.95(14) ?
C10 C9 C8 C7 . . . . -1.7(2) ?
C13 N3 C7 C8 . . . . -2.19(15) ?
C13 N3 C7 C12 . . . . -178.57(14) ?
C13 N3 C31 C32 . . . . 60.02(18) ?
C13 C14 C8 C7 . . . . -1.10(14) ?
C13 C14 C8 C9 . . . . 170.10(14) ?
C13 C14 C15 C16 . . . . 0.2(2) ?
C13 C18 C17 C16 . . . . -0.2(2) ?
C11 C10 C9 C8 . . . . -3.5(2) ?
C11 C10 C34 N5 . . . . 41.35(18) ?
C41 C36 C37 C38 . . . . -5.8(2) ?
C9 C10 C11 C12 . . . . 4.5(2) ?
C9 C10 C34 N5 . . . . -134.01(13) ?
C8 C14 C13 N3 . . . . -0.20(15) ?
C8 C14 C13 C18 . . . . 179.77(12) ?
C8 C14 C15 C16 . . . . 179.01(14) ?
C8 C7 C12 C11 . . . . -5.2(2) ?
C21 C20 C26 C25 . . . . 173.22(14) ?
C21 C20 C26 C27 . . . . -9.2(3) ?
C21 C22 C23 C24 . . . . 6.5(2) ?
C21 C22 C35 N5 . . . . -73.73(17) ?
C15 C14 C13 N3 . . . . 178.90(12) ?
C15 C14 C13 C18 . . . . -1.1(2) ?
C15 C14 C8 C7 . . . . 179.97(14) ?
C15 C14 C8 C9 . . . . -8.8(3) ?
C40 C39 C38 C37 . . . . 2.9(2) ?
C23 C22 C21 C20 . . . . -3.69(19) ?
C23 C22 C35 N5 . . . . 100.31(14) ?
C18 C17 C16 C15 . . . . -0.7(2) ?
C38 C39 C40 C41 . . . . -2.4(2) ?
C28 C29 C30 C25 . . . . -1.2(2) ?
C37 C36 C41 C40 . . . . 6.31(19) ?
C42 C39 C40 C41 . . . . 177.50(13) ?
C42 C39 C38 C37 . . . . -177.01(13) ?
C12 C7 C8 C14 . . . . 178.78(12) ?
C12 C7 C8 C9 . . . . 6.1(2) ?
C34 N5 C36 C41 . . . . -4.27(19) ?
C34 N5 C36 C37 . . . . 176.72(12) ?
C34 N5 C35 C22 . . . . -75.00(15) ?
C34 C10 C11 C12 . . . . -170.87(13) ?
C34 C10 C9 C8 . . . . 171.90(12) ?
C31 N3 C7 C8 . . . . 175.76(12) ?
C31 N3 C7 C12 . . . . -0.6(2) ?
C31 N3 C13 C14 . . . . -176.42(12) ?
C31 N3 C13 C18 . . . . 3.6(2) ?
C35 N5 C36 C41 . . . . 176.71(12) ?
C35 N5 C36 C37 . . . . -2.29(19) ?
C35 N5 C34 C10 . . . . 73.08(15) ?
C35 C22 C21 C20 . . . . 170.28(12) ?
C35 C22 C23 C24 . . . . -167.77(13) ?
